data_4318796
loop_
_publ_author_name
'Kathleen M. Barkigia'
'Magali Palacio'
'Yu Sun'
'Marc Nogues'
'Mark W. Renner'
'Fran\,cois Varret'
'Pierrette Battioni'
'Daniel Mansuy'
'Jack Fajer'

_publ_contact_author
;
 K.M. Barkigia (regarding the crystallographic data and cif)
 Materials Science Dept.
 Molecular Materials Division
 Bldg. 555
 Brookhaven National Laboratory
 Upton, NY 11973 USA
;
_publ_contact_author_email barkigia@bnl.gov
_publ_contact_author_fax 631-344-5815
_publ_contact_author_phone 631-344-7661
_publ_section_title
;
 Air-Stable, Electron-Deficient Fe(II) Catalytic Porphyrins.
 Characterization and Molecular Structures of Rare High Spin Fe(II)
 Hexacoordinated Porphyrins
;
_journal_name_full 'Inorganic Chemistry'
_journal_page_first 5647
_journal_page_last 5649
_journal_paper_doi 10.1021/ic025869s
_journal_volume 41
_journal_year 2002
_chemical_compound_source acetone/pentane/ethanol
_chemical_formula_structural
;
 Fe N12 C44 H12 Cl8 O16, 2(C2 H5 OH), (C H2 Cl2)
;
_chemical_formula_sum 'C49 H26 Cl10 Fe N12 O18'
_chemical_formula_weight 1481.17
_chemical_name_systematic
; 
 ? 
;
_space_group_IT_number 2
_symmetry_cell_setting triclinic
_symmetry_space_group_name_Hall '-P 1'
_symmetry_space_group_name_H-M 'P -1'
_atom_sites_solution_hydrogens geom
_atom_sites_solution_primary direct
_atom_sites_solution_secondary difmap
_audit_creation_method SHELXL
_cell_angle_alpha 70.51(2)
_cell_angle_beta 88.85(2)
_cell_angle_gamma 73.60(2)
_cell_formula_units_Z 1
_cell_length_a 12.001(2)
_cell_length_b 12.110(4)
_cell_length_c 12.258(3)
_cell_measurement_reflns_used 25
_cell_measurement_temperature 293(2)
_cell_measurement_theta_max 25
_cell_measurement_theta_min 15
_cell_volume 1605.7(8)
_computing_cell_refinement CAD4_(Enraf-Nonius,_1977)
_computing_data_collection CAD4_(Enraf-Nonius,_1977)
_computing_data_reduction 'XCAD4VAX provided with SHELXL-93'
_computing_molecular_graphics 'SHELXTL and other in  house programs'
_computing_publication_material 'CIFTAB provided with SHELXS-86'
_computing_structure_refinement 'SHELXL-93 (Sheldrick, 1993)'
_computing_structure_solution 'SIR92 (Burla et al., 1994)'
_diffrn_ambient_temperature 293(2)
_diffrn_measurement_device 'Enraf-Nonius CAD4'
_diffrn_measurement_method \q/2\q
_diffrn_radiation_monochromator graphite
_diffrn_radiation_source 'fine-focus sealed tube'
_diffrn_radiation_type CuK\a
_diffrn_radiation_wavelength 1.54178
_diffrn_reflns_av_R_equivalents 0.0678
_diffrn_reflns_av_sigmaI/netI 0.0941
_diffrn_reflns_limit_h_max 13
_diffrn_reflns_limit_h_min 0
_diffrn_reflns_limit_k_max 13
_diffrn_reflns_limit_k_min -12
_diffrn_reflns_limit_l_max 13
_diffrn_reflns_limit_l_min -13
_diffrn_reflns_number 4709
_diffrn_reflns_theta_max 58.00
_diffrn_reflns_theta_min 3.84
_diffrn_standards_decay_% 0.52
_diffrn_standards_interval_time 3600
_diffrn_standards_number 3
_exptl_absorpt_coefficient_mu 6.376
_exptl_absorpt_correction_T_max 0.65779
_exptl_absorpt_correction_T_min 0.27857
_exptl_absorpt_correction_type gaussian
_exptl_absorpt_process_details
;
 Absorption corrections were made using the SHELXTL Version 5 software.
;
_exptl_crystal_colour 'dark blue'
_exptl_crystal_density_diffrn 1.532
_exptl_crystal_density_meas ?
_exptl_crystal_density_method 'not measured'
_exptl_crystal_description 'thin plate'
_exptl_crystal_F_000 744
_exptl_crystal_size_max 0.20
_exptl_crystal_size_mid 0.10
_exptl_crystal_size_min 0.072
_refine_diff_density_max 0.578
_refine_diff_density_min -0.832
_refine_diff_density_rms 0.120
_refine_ls_extinction_method none
_refine_ls_goodness_of_fit_all 1.409
_refine_ls_goodness_of_fit_ref 1.760
_refine_ls_hydrogen_treatment constr
_refine_ls_matrix_type full
_refine_ls_number_parameters 420
_refine_ls_number_reflns 4454
_refine_ls_number_restraints 0
_refine_ls_restrained_S_all 1.472
_refine_ls_restrained_S_obs 1.760
_refine_ls_R_factor_all 0.1971
_refine_ls_R_factor_gt 0.1093
_refine_ls_shift/esd_mean 0.000
_refine_ls_shift/su_max 0.003
_refine_ls_structure_factor_coef Fsqd
_refine_ls_weighting_details 'calc w=1/[\s^2^(Fo^2^)+(0.1000P)^2^+0.0000P] where P=(Fo^2^+2Fc^2^)/3'
_refine_ls_weighting_scheme calc
_refine_ls_wR_factor_all 0.2861
_refine_ls_wR_factor_ref 0.2428
_reflns_number_gt 2405
_reflns_number_total 4456
_reflns_threshold_expression >2sigma(I)
_cod_data_source_file ic025869s_s2_1.cif
_cod_data_source_block 1(EtOH)2
_cod_depositor_comments
;
The following automatic conversions were performed:

'_exptl_crystal_density_meas' value 'not measured' was changed to '?'
- the value is perceived as not measured.

Automatic conversion script
Id: cif_fix_values 3008 2015-01-20 13:52:24Z robertas 
;
_cod_original_cell_volume 1605.7(7)
_cod_database_code 4318796

loop_
_symmetry_equiv_pos_as_xyz
'x, y, z'
'-x, -y, -z'

loop_
_atom_site_aniso_label
_atom_site_aniso_U_11
_atom_site_aniso_U_22
_atom_site_aniso_U_33
_atom_site_aniso_U_23
_atom_site_aniso_U_13
_atom_site_aniso_U_12
Fe 0.0298(12) 0.0554(13) 0.0391(11) -0.0008(10) 0.0115(10) 0.0028(10)
Cl1 0.135(3) 0.151(3) 0.132(3) -0.068(3) 0.050(3) -0.085(3)
Cl2 0.296(7) 0.195(4) 0.252(6) -0.170(5) 0.180(6) -0.158(5)
Cl3 0.073(2) 0.095(2) 0.158(3) -0.053(2) -0.023(2) -0.010(2)
Cl4 0.145(4) 0.137(3) 0.197(4) -0.112(3) -0.080(3) 0.029(3)
O1 0.071(8) 0.211(14) 0.163(12) 0.041(10) -0.033(8) -0.038(9)
O2 0.163(14) 0.259(16) 0.157(11) -0.076(11) -0.026(9) 0.154(13)
O3 0.083(8) 0.221(13) 0.114(8) 0.032(9) 0.007(6) -0.063(9)
O4 0.299(18) 0.096(7) 0.247(14) -0.030(8) 0.244(15) 0.000(9)
O5 0.115(8) 0.104(7) 0.122(8) 0.032(6) 0.057(7) -0.009(6)
O6 0.101(8) 0.279(15) 0.082(6) -0.090(9) 0.028(6) -0.074(9)
O7 0.057(6) 0.206(11) 0.068(5) -0.002(6) -0.021(5) 0.017(6)
O8 0.079(7) 0.068(5) 0.151(9) 0.022(6) 0.016(6) 0.004(5)
N1 0.037(4) 0.051(4) 0.034(4) 0.004(3) 0.004(4) 0.004(4)
N2 0.032(4) 0.049(4) 0.035(4) 0.006(3) 0.013(3) 0.001(4)
N3 0.049(7) 0.137(11) 0.070(7) 0.006(7) 0.030(6) 0.025(8)
N4 0.076(8) 0.085(8) 0.111(9) 0.027(7) 0.067(7) 0.011(6)
N5 0.046(6) 0.098(8) 0.060(6) 0.011(6) 0.010(5) 0.000(6)
N6 0.031(5) 0.093(7) 0.063(6) 0.015(6) -0.009(5) 0.005(5)
C1 0.031(5) 0.063(6) 0.041(5) -0.009(5) 0.018(4) -0.005(4)
C2 0.025(5) 0.057(5) 0.058(6) -0.008(5) 0.011(5) 0.012(4)
C3 0.036(5) 0.062(6) 0.052(5) -0.005(5) 0.031(5) 0.003(5)
C4 0.028(5) 0.049(5) 0.053(5) -0.007(5) 0.011(5) 0.006(4)
C5 0.037(5) 0.045(5) 0.039(5) -0.003(4) 0.017(4) -0.003(4)
C6 0.038(5) 0.054(5) 0.031(4) -0.003(4) 0.011(4) -0.003(4)
C7 0.049(6) 0.069(6) 0.034(5) -0.001(4) 0.013(5) -0.010(5)
C8 0.039(6) 0.065(6) 0.044(5) -0.002(5) -0.001(5) -0.007(5)
C9 0.026(5) 0.051(5) 0.036(5) 0.000(4) 0.004(4) 0.000(4)
C10 0.027(5) 0.060(6) 0.040(5) -0.001(4) 0.005(4) 0.009(4)
C11 0.043(6) 0.056(6) 0.042(5) 0.000(5) 0.016(5) -0.002(5)
C12 0.036(6) 0.078(7) 0.054(6) 0.003(5) 0.007(5) -0.010(5)
C13 0.061(8) 0.107(10) 0.077(8) 0.011(7) 0.030(7) -0.026(7)
C14 0.085(11) 0.155(14) 0.073(9) -0.028(10) 0.046(8) -0.003(10)
C15 0.142(15) 0.165(15) 0.107(11) -0.075(12) 0.079(11) -0.049(13)
C16 0.120(12) 0.104(9) 0.104(9) -0.058(8) 0.068(9) -0.047(8)
C17 0.031(5) 0.049(5) 0.035(5) 0.004(4) 0.010(4) 0.008(4)
C18 0.029(5) 0.067(6) 0.051(5) -0.004(5) 0.004(5) 0.000(5)
C19 0.037(6) 0.091(8) 0.064(7) -0.016(6) -0.010(5) -0.006(6)
C20 0.071(9) 0.085(9) 0.075(8) -0.006(7) -0.008(7) 0.016(7)
C21 0.088(10) 0.071(8) 0.110(10) -0.040(7) -0.019(9) 0.017(7)
C22 0.065(8) 0.079(8) 0.075(7) -0.032(6) -0.013(6) 0.006(6)
O9 0.100(8) 0.108(6) 0.096(8) -0.035(6) -0.011(6) -0.012(6)
C23 0.214(29) 0.153(17) 0.093(14) -0.006(12) 0.075(16) 0.045(18)
C26 0.197(46) 0.477(81) 0.142(31) -0.221(46) -0.063(31) 0.182(53)
Cl5 0.434(38) 0.442(32) 0.241(19) -0.072(20) -0.047(22) -0.171(29)
Cl6 0.281(29) 0.824(68) 0.299(25) 0.008(34) 0.147(24) -0.038(37)

loop_
_atom_site_label
_atom_site_type_symbol
_atom_site_fract_x
_atom_site_fract_y
_atom_site_fract_z
_atom_site_U_iso_or_equiv
_atom_site_thermal_displace_type
_atom_site_occupancy
_atom_site_calc_flag
_atom_site_refinement_flags
_atom_site_disorder_group
Fe Fe 0.5000 0.0000 1.0000 0.0489(7) Uani 1 d S .
Cl1 Cl 0.7598(4) 0.2660(4) 0.7042(3) 0.1253(14) Uani 1 d . .
Cl2 Cl 0.6854(6) -0.1138(5) 0.6203(5) 0.207(3) Uani 1 d . .
Cl3 Cl 0.1075(3) 0.2071(3) 0.6819(3) 0.1088(12) Uani 1 d . .
Cl4 Cl 0.2335(4) 0.4773(4) 0.8967(4) 0.159(2) Uani 1 d . .
O1 O 1.0283(10) -0.2320(14) 1.0796(12) 0.176(7) Uani 1 d . .
O2 O 1.0055(12) -0.3598(15) 1.0062(11) 0.238(10) Uani 1 d . .
O3 O 0.9658(9) -0.0103(14) 0.7937(10) 0.158(5) Uani 1 d . .
O4 O 0.9611(13) -0.1606(9) 0.7514(11) 0.237(10) Uani 1 d . .
O5 O 0.5337(9) 0.3655(10) 0.4898(8) 0.138(5) Uani 1 d . .
O6 O 0.5249(9) 0.1983(14) 0.4726(8) 0.143(5) Uani 1 d . .
O7 O 0.2628(8) 0.3913(10) 0.5049(7) 0.134(4) Uani 1 d . .
O8 O 0.2860(8) 0.4925(8) 0.6095(9) 0.121(4) Uani 1 d . .
N1 N 0.6637(6) -0.0824(6) 0.9598(5) 0.049(2) Uani 1 d . .
N2 N 0.4671(6) 0.1281(6) 0.8331(5) 0.047(2) Uani 1 d . .
N3 N 0.9745(10) -0.2691(14) 1.0263(10) 0.108(5) Uani 1 d . .
N4 N 0.9293(10) -0.0934(11) 0.8002(11) 0.115(5) Uani 1 d . .
N5 N 0.5203(8) 0.2682(11) 0.5251(8) 0.083(3) Uani 1 d . .
N6 N 0.3028(7) 0.3985(10) 0.5877(8) 0.078(3) Uani 1 d . .
C1 C 0.7477(7) -0.1756(8) 1.0390(7) 0.050(2) Uani 1 d . .
C2 C 0.8557(7) -0.1892(8) 0.9806(8) 0.055(3) Uani 1 d . .
C3 C 0.8359(8) -0.1079(8) 0.8745(7) 0.058(3) Uani 1 d . .
C4 C 0.7127(7) -0.0380(7) 0.8581(7) 0.050(2) Uani 1 d . .
C5 C 0.6581(7) 0.0546(7) 0.7584(7) 0.045(2) Uani 1 d . .
C6 C 0.5426(7) 0.1303(7) 0.7467(6) 0.047(2) Uani 1 d . .
C7 C 0.4836(8) 0.2287(8) 0.6440(7) 0.056(3) Uani 1 d . .
C8 C 0.3800(8) 0.2857(8) 0.6724(7) 0.055(3) Uani 1 d . .
C9 C 0.3660(7) 0.2230(7) 0.7898(7) 0.044(2) Uani 1 d . .
C10 C 0.2654(7) 0.2456(8) 0.8499(7) 0.051(2) Uani 1 d . .
C11 C 0.7264(8) 0.0784(8) 0.6531(7) 0.054(3) Uani 1 d . .
C12 C 0.7746(8) 0.1732(9) 0.6218(8) 0.064(3) Uani 1 d . .
C13 C 0.8383(10) 0.1968(12) 0.5242(10) 0.093(4) Uani 1 d . .
H13 H 0.8694(10) 0.2625(12) 0.5030(10) 0.111 Uiso 1 calc R .
C14 C 0.8531(13) 0.1223(17) 0.4625(12) 0.115(6) Uani 1 d . .
H14 H 0.8953(13) 0.1371(17) 0.3975(12) 0.138 Uiso 1 calc R .
C15 C 0.8095(15) 0.0269(17) 0.4907(13) 0.131(6) Uani 1 d . .
H15 H 0.8222(15) -0.0240(17) 0.4465(13) 0.157 Uiso 1 calc R .
C16 C 0.7452(12) 0.0052(11) 0.5867(11) 0.101(4) Uani 1 d . .
C17 C 0.1625(7) 0.3502(8) 0.7856(7) 0.048(2) Uani 1 d . .
C18 C 0.0861(8) 0.3416(8) 0.7076(8) 0.056(3) Uani 1 d . .
C19 C -0.0094(9) 0.4395(11) 0.6515(8) 0.070(3) Uani 1 d . .
H19 H -0.0613(9) 0.4320(11) 0.6010(8) 0.083 Uiso 1 calc R .
C20 C -0.0263(11) 0.5458(12) 0.6712(10) 0.091(4) Uani 1 d . .
H20 H -0.0909(11) 0.6113(12) 0.6337(10) 0.109 Uiso 1 calc R .
C21 C 0.0474(12) 0.5603(10) 0.7435(11) 0.096(4) Uani 1 d . .
H21 H 0.0353(12) 0.6355(10) 0.7535(11) 0.115 Uiso 1 calc R .
C22 C 0.1425(10) 0.4602(10) 0.8034(9) 0.077(3) Uani 1 d . .
O9 O 0.4213(10) -0.1158(10) 0.9479(9) 0.105(4) Uani 1 d . .
C23 C 0.3636(22) -0.1404(19) 0.8886(15) 0.185(13) Uani 1 d . .
H23A H 0.4110(22) -0.2114(19) 0.8719(15) 0.222 Uiso 1 calc R 1
H23B H 0.3420(22) -0.0729(19) 0.8155(15) 0.222 Uiso 1 calc R 1
C24 C 0.2624(39) -0.1654(37) 0.9332(37) 0.192(18) Uiso 0.50 d P 1
H24A H 0.2221(39) -0.1843(37) 0.8781(37) 0.288 Uiso 0.50 calc PR 1
H24B H 0.2130(39) -0.0950(37) 0.9478(37) 0.288 Uiso 0.50 calc PR 1
H24C H 0.2822(39) -0.2339(37) 1.0044(37) 0.288 Uiso 0.50 calc PR 1
C25 C 0.3985(33) -0.1146(30) 0.7663(28) 0.155(13) Uiso 0.50 d P 2
H25A H 0.3485(33) -0.1365(30) 0.7222(28) 0.232 Uiso 0.50 calc PR 2
H25B H 0.4778(33) -0.1617(30) 0.7670(28) 0.232 Uiso 0.50 calc PR 2
H25C H 0.3916(33) -0.0289(30) 0.7315(28) 0.232 Uiso 0.50 calc PR 2
C26 C 0.5424(38) -0.3602(50) 1.8847(30) 0.302(43) Uani 0.50 d P .
H26A H 0.4894(38) -0.2814(50) 1.8396(30) 0.363 Uiso 0.50 calc PR .
H26B H 0.5559(38) -0.3736(50) 1.9664(30) 0.363 Uiso 0.50 calc PR .
Cl5 Cl 0.6725(27) -0.4390(24) 1.8058(17) 0.374(13) Uani 0.50 d P .
Cl6 Cl 0.5476(24) -0.5100(43) 1.8366(21) 0.549(29) Uani 0.50 d P .

loop_
_atom_type_symbol
_atom_type_description
_atom_type_scat_dispersion_real
_atom_type_scat_dispersion_imag
_atom_type_scat_source
C C 0.0181 0.0091 'International Tables Vol C Tables 4.2.6.8 and 6.1.1.4'
H H 0.0000 0.0000 'International Tables Vol C Tables 4.2.6.8 and 6.1.1.4'
N N 0.0311 0.0180 'International Tables Vol C Tables 4.2.6.8 and 6.1.1.4'
O O 0.0492 0.0322 'International Tables Vol C Tables 4.2.6.8 and 6.1.1.4'
Cl Cl 0.3639 0.7018 'International Tables Vol C Tables 4.2.6.8 and 6.1.1.4'
Fe Fe -1.1336 3.1974 'International Tables Vol C Tables 4.2.6.8 and 6.1.1.4'

loop_
_geom_angle_atom_site_label_1
_geom_angle_atom_site_label_2
_geom_angle_atom_site_label_3
_geom_angle
_geom_angle_site_symmetry_1
_geom_angle_site_symmetry_3
_geom_angle_publ_flag
N1 Fe N1 180.0 2_657 . ?
N1 Fe N2 89.9(2) 2_657 2_657 ?
N1 Fe N2 90.1(2) . 2_657 ?
N1 Fe N2 90.1(2) 2_657 . ?
N1 Fe N2 89.9(2) . . ?
N2 Fe N2 180.0 2_657 . ?
N1 Fe O9 87.1(4) 2_657 . ?
N1 Fe O9 92.9(4) . . ?
N2 Fe O9 89.0(3) 2_657 . ?
N2 Fe O9 91.0(3) . . ?
N1 Fe O9 92.9(4) 2_657 2_657 ?
N1 Fe O9 87.1(4) . 2_657 ?
N2 Fe O9 91.0(3) 2_657 2_657 ?
N2 Fe O9 89.0(3) . 2_657 ?
O9 Fe O9 179.999(1) . 2_657 ?
C4 N1 C1 109.4(6) . . ?
C4 N1 Fe 125.1(5) . . ?
C1 N1 Fe 124.4(5) . . ?
C6 N2 C9 108.9(6) . . ?
C6 N2 Fe 125.1(5) . . ?
C9 N2 Fe 126.0(5) . . ?
O2 N3 O1 127.4(15) . . ?
O2 N3 C2 117.1(17) . . ?
O1 N3 C2 115.5(15) . . ?
O4 N4 O3 125.2(13) . . ?
O4 N4 C3 118.4(15) . . ?
O3 N4 C3 116.4(14) . . ?
O5 N5 O6 127.6(12) . . ?
O5 N5 C7 117.0(12) . . ?
O6 N5 C7 115.2(11) . . ?
O7 N6 O8 124.9(11) . . ?
O7 N6 C8 118.1(12) . . ?
O8 N6 C8 117.0(11) . . ?
C10 C1 N1 127.9(7) 2_657 . ?
C10 C1 C2 125.8(8) 2_657 . ?
N1 C1 C2 106.3(7) . . ?
C3 C2 C1 109.3(7) . . ?
C3 C2 N3 120.8(8) . . ?
C1 C2 N3 129.7(8) . . ?
C2 C3 N4 121.3(8) . . ?
C2 C3 C4 107.6(7) . . ?
N4 C3 C4 130.8(8) . . ?
C5 C4 N1 127.3(7) . . ?
C5 C4 C3 125.3(8) . . ?
N1 C4 C3 107.4(7) . . ?
C4 C5 C6 125.1(7) . . ?
C4 C5 C11 117.9(7) . . ?
C6 C5 C11 117.0(7) . . ?
N2 C6 C5 126.5(7) . . ?
N2 C6 C7 107.1(7) . . ?
C5 C6 C7 126.4(7) . . ?
C8 C7 C6 107.6(7) . . ?
C8 C7 N5 122.0(8) . . ?
C6 C7 N5 130.4(8) . . ?
C7 C8 C9 109.2(7) . . ?
C7 C8 N6 120.7(8) . . ?
C9 C8 N6 130.1(8) . . ?
N2 C9 C10 125.5(7) . . ?
N2 C9 C8 107.1(7) . . ?
C10 C9 C8 127.2(7) . . ?
C1 C10 C9 125.2(7) 2_657 . ?
C1 C10 C17 117.4(7) 2_657 . ?
C9 C10 C17 117.4(7) . . ?
C16 C11 C12 117.3(9) . . ?
C16 C11 C5 121.7(10) . . ?
C12 C11 C5 121.0(9) . . ?
C11 C12 C13 121.8(11) . . ?
C11 C12 Cl1 120.2(7) . . ?
C13 C12 Cl1 118.0(10) . . ?
C14 C13 C12 118.0(13) . . ?
C13 C14 C15 122.5(14) . . ?
C14 C15 C16 119.1(15) . . ?
C11 C16 C15 121.3(13) . . ?
C11 C16 Cl2 119.5(9) . . ?
C15 C16 Cl2 119.2(12) . . ?
C22 C17 C18 118.0(8) . . ?
C22 C17 C10 119.1(10) . . ?
C18 C17 C10 122.8(9) . . ?
C19 C18 C17 121.2(9) . . ?
C19 C18 Cl3 118.9(9) . . ?
C17 C18 Cl3 119.9(7) . . ?
C20 C19 C18 119.1(11) . . ?
C19 C20 C21 122.1(11) . . ?
C20 C21 C22 119.0(11) . . ?
C17 C22 C21 120.5(11) . . ?
C17 C22 Cl4 120.4(8) . . ?
C21 C22 Cl4 119.1(9) . . ?
C23 O9 Fe 156.5(15) . . ?
O9 C23 C24 116.3(25) . . ?
O9 C23 C25 113.3(27) . . ?
Cl5 C26 Cl6 55.7(13) . . ?

loop_
_geom_bond_atom_site_label_1
_geom_bond_atom_site_label_2
_geom_bond_distance
_geom_bond_site_symmetry_2
_geom_bond_publ_flag
Fe N1 2.069(6) 2_657 ?
Fe N1 2.069(6) . ?
Fe N2 2.078(6) 2_657 ?
Fe N2 2.078(6) . ?
Fe O9 2.153(11) . ?
Fe O9 2.153(11) 2_657 ?
Cl1 C12 1.718(11) . ?
Cl2 C16 1.714(14) . ?
Cl3 C18 1.709(10) . ?
Cl4 C22 1.697(11) . ?
O1 N3 1.19(2) . ?
O2 N3 1.16(2) . ?
O3 N4 1.19(2) . ?
O4 N4 1.14(2) . ?
O5 N5 1.168(13) . ?
O6 N5 1.212(14) . ?
O7 N6 1.170(13) . ?
O8 N6 1.216(13) . ?
N1 C4 1.375(10) . ?
N1 C1 1.378(10) . ?
N2 C6 1.379(9) . ?
N2 C9 1.380(9) . ?
N3 C2 1.475(13) . ?
N4 C3 1.442(12) . ?
N5 C7 1.475(11) . ?
N6 C8 1.477(12) . ?
C1 C10 1.376(11) 2_657 ?
C1 C2 1.464(11) . ?
C2 C3 1.320(11) . ?
C3 C4 1.461(11) . ?
C4 C5 1.372(11) . ?
C5 C6 1.408(11) . ?
C5 C11 1.505(11) . ?
C6 C7 1.437(11) . ?
C7 C8 1.342(12) . ?
C8 C9 1.417(11) . ?
C9 C10 1.410(11) . ?
C10 C1 1.376(11) 2_657 ?
C10 C17 1.497(11) . ?
C11 C16 1.364(14) . ?
C11 C12 1.368(13) . ?
C12 C13 1.398(13) . ?
C13 C14 1.33(2) . ?
C14 C15 1.34(2) . ?
C15 C16 1.39(2) . ?
C17 C22 1.375(13) . ?
C17 C18 1.386(13) . ?
C18 C19 1.383(13) . ?
C19 C20 1.347(15) . ?
C20 C21 1.35(2) . ?
C21 C22 1.403(14) . ?
O9 C23 1.17(3) . ?
C23 C24 1.39(4) . ?
C23 C25 1.50(3) . ?
C26 Cl5 2.00(4) . ?
C26 Cl6 2.07(7) . ?
